data_7026512
loop_
_publ_author_name
'Ali, Shoaib'
'Muryn, Christopher A.'
'Tuna, Floriana'
'Winpenny, Richard E. P.'

_publ_section_title
;
 Synthesis and structural and magnetic characterisation of cobalt(ii)
 complexes of mixed phosphonate-antimonate ligands.
;
_journal_issue 40
_journal_name_full 'Dalton transactions (Cambridge, England : 2003)'
_journal_page_first 9588
_journal_page_last 9597
_journal_paper_doi 10.1039/c0dt00482k
_journal_volume 39
_journal_year 2010
_chemical_formula_sum 'C66 H66 Cl4 Co2 N2 O20 P4 Sb4'
_chemical_formula_weight 2077.75
_chemical_name_systematic
;
?
;
_space_group_IT_number 14
_symmetry_cell_setting monoclinic
_symmetry_space_group_name_Hall '-P 2yn'
_symmetry_space_group_name_H-M 'P 1 21/n 1'
_atom_sites_solution_hydrogens geom
_atom_sites_solution_primary direct
_atom_sites_solution_secondary difmap
_audit_creation_method SHELXL-97
_cell_angle_alpha 90.00
_cell_angle_beta 100.943(3)
_cell_angle_gamma 90.00
_cell_formula_units_Z 2
_cell_length_a 12.5774(5)
_cell_length_b 11.8992(4)
_cell_length_c 24.9253(8)
_cell_measurement_reflns_used 9167
_cell_measurement_temperature 100(2)
_cell_measurement_theta_max 28.4909
_cell_measurement_theta_min 2.7100
_cell_volume 3662.5(2)
_computing_cell_refinement
;
CrysAlis RED, Oxford Diffraction Ltd.,
Version 1.171.32.4 (release 27-04-2006 CrysAlis171 .NET)
(compiled Apr 27 2007,17:53:11)
;
_computing_data_collection
;
CrysAlis CCD, Oxford Diffraction Ltd.,
Version 1.171.32.4 (release 27-04-2006 CrysAlis171 .NET)
(compiled Apr 27 2007,17:53:11)
;
_computing_data_reduction
;
CrysAlis RED, Oxford Diffraction Ltd.,
Version 1.171.32.4 (release 27-04-2006 CrysAlis171 .NET)
(compiled Apr 27 2007,17:53:11)
;
_computing_molecular_graphics 'SHELXL-97 (Sheldrick, 1997)'
_computing_publication_material 'SHELXL-97 (Sheldrick, 1997)'
_computing_structure_refinement 'SHELXL-97 (Sheldrick, 1997)'
_computing_structure_solution 'SHELXS-97 (Sheldrick, 1990)'
_diffrn_ambient_temperature 100(2)
_diffrn_detector_area_resol_mean 8.3367
_diffrn_measured_fraction_theta_full 0.994
_diffrn_measured_fraction_theta_max 0.994
_diffrn_measurement_device_type 'Oxford Diffraction XCalibur 2'
_diffrn_measurement_method 'phi and omega'
_diffrn_radiation_monochromator graphite
_diffrn_radiation_source 'fine-focus sealed tube'
_diffrn_radiation_type MoK\a
_diffrn_radiation_wavelength 0.71073
_diffrn_reflns_av_R_equivalents 0.0410
_diffrn_reflns_av_sigmaI/netI 0.0750
_diffrn_reflns_limit_h_max 12
_diffrn_reflns_limit_h_min -15
_diffrn_reflns_limit_k_max 14
_diffrn_reflns_limit_k_min -14
_diffrn_reflns_limit_l_max 31
_diffrn_reflns_limit_l_min -31
_diffrn_reflns_number 23272
_diffrn_reflns_theta_full 26.37
_diffrn_reflns_theta_max 26.37
_diffrn_reflns_theta_min 4.12
_exptl_absorpt_coefficient_mu 2.203
_exptl_absorpt_correction_T_max 0.8098
_exptl_absorpt_correction_T_min 0.5578
_exptl_absorpt_correction_type multi-scan
_exptl_absorpt_process_details
;
CrysAlis RED, Oxford Diffraction Ltd.,
Version 1.171.32.4 (release 27-04-2006 CrysAlis171 .NET)
(compiled Apr 27 2007,17:53:11)
Empirical absorption correction using spherical harmonics,
implemented in SCALE3 ABSPACK scaling algorithm.
;
_exptl_crystal_colour pink
_exptl_crystal_density_diffrn 1.884
_exptl_crystal_density_method 'not measured'
_exptl_crystal_description block
_exptl_crystal_F_000 2044
_exptl_crystal_size_max 0.30
_exptl_crystal_size_mid 0.15
_exptl_crystal_size_min 0.10
_refine_diff_density_max 1.159
_refine_diff_density_min -0.653
_refine_diff_density_rms 0.137
_refine_ls_extinction_method none
_refine_ls_goodness_of_fit_ref 0.983
_refine_ls_hydrogen_treatment constr
_refine_ls_matrix_type full
_refine_ls_number_parameters 463
_refine_ls_number_reflns 7456
_refine_ls_number_restraints 0
_refine_ls_restrained_S_all 0.983
_refine_ls_R_factor_all 0.0676
_refine_ls_R_factor_gt 0.0333
_refine_ls_shift/su_max 0.002
_refine_ls_shift/su_mean 0.000
_refine_ls_structure_factor_coef Fsqd
_refine_ls_weighting_details 'calc w=1/[\s^2^(Fo^2^)+(0.0368P)^2^+0.0000P] where P=(Fo^2^+2Fc^2^)/3'
_refine_ls_weighting_scheme calc
_refine_ls_wR_factor_gt 0.0659
_refine_ls_wR_factor_ref 0.0775
_reflns_number_gt 4875
_reflns_number_total 7456
_reflns_threshold_expression >2sigma(I)
_cod_data_source_file c0dt00482k.txt
_cod_data_source_block mono820
_cod_original_sg_symbol_H-M P2(1)/n
_cod_database_code 7026512

loop_
_symmetry_equiv_pos_as_xyz
'x, y, z'
'-x+1/2, y+1/2, -z+1/2'
'-x, -y, -z'
'x-1/2, -y-1/2, z-1/2'

loop_
_atom_site_label
_atom_site_type_symbol
_atom_site_fract_x
_atom_site_fract_y
_atom_site_fract_z
_atom_site_U_iso_or_equiv
_atom_site_adp_type
_atom_site_occupancy
_atom_site_symmetry_multiplicity
_atom_site_calc_flag
_atom_site_refinement_flags
P1 P 0.97966(10) 0.89436(10) 0.83021(5) 0.0168(3) Uani 1 1 d .
Sb1 Sb 1.03966(2) 0.89648(2) 1.092935(12) 0.01459(9) Uani 1 1 d .
Sb2 Sb 1.06572(2) 0.82479(2) 0.953354(12) 0.01463(9) Uani 1 1 d .
Co3 Co 0.81331(5) 0.88003(5) 0.90733(3) 0.01677(15) Uani 1 1 d .
P2 P 0.78357(10) 0.94375(10) 1.03356(5) 0.0155(3) Uani 1 1 d .
Cl2 Cl 1.04032(11) 0.40566(10) 1.21854(5) 0.0307(3) Uani 1 1 d .
Cl1 Cl 1.36828(11) 0.36658(10) 0.98148(6) 0.0344(3) Uani 1 1 d .
O4 O 1.0725(2) 0.8182(2) 1.03121(11) 0.0142(7) Uani 1 1 d .
O9 O 1.1952(2) 0.9441(2) 1.11752(12) 0.0169(7) Uani 1 1 d .
O10 O 1.0015(2) 0.9768(2) 1.16029(12) 0.0164(7) Uani 1 1 d .
O7 O 0.7501(2) 0.9019(2) 0.97618(12) 0.0173(7) Uani 1 1 d .
O2 O 1.0664(2) 0.8303(2) 0.87099(12) 0.0168(7) Uani 1 1 d .
O5 O 0.9228(2) 0.7434(2) 0.93420(12) 0.0170(7) Uani 1 1 d .
O3 O 1.1935(2) 0.9287(2) 0.96335(12) 0.0163(7) Uani 1 1 d .
O6 O 0.8796(2) 0.8775(2) 1.06656(12) 0.0159(7) Uani 1 1 d .
N1 N 0.6698(3) 0.7993(3) 0.87049(16) 0.0209(9) Uani 1 1 d .
C10 C 1.0449(4) 0.5377(4) 1.18828(19) 0.0227(11) Uani 1 1 d .
O8 O 0.8669(3) 0.8593(2) 0.83260(12) 0.0197(7) Uani 1 1 d .
C9 C 1.1122(4) 0.5544(4) 1.1523(2) 0.0269(12) Uani 1 1 d .
H8 H 1.1587 0.4958 1.1450 0.032 Uiso 1 1 calc R
C1 C 1.1652(4) 0.6816(4) 0.95834(18) 0.0154(10) Uani 1 1 d .
C7 C 1.0453(4) 0.7440(4) 1.13717(17) 0.0160(10) Uani 1 1 d .
C4 C 1.2913(4) 0.4898(4) 0.9722(2) 0.0202(11) Uani 1 1 d .
C14 C 0.7048(4) 0.9444(4) 1.1284(2) 0.0306(13) Uani 1 1 d .
H4 H 0.7780 0.9574 1.1452 0.037 Uiso 1 1 calc R
C2 C 1.2612(4) 0.6777(4) 0.9971(2) 0.0239(11) Uani 1 1 d .
H18 H 1.2830 0.7416 1.0194 0.029 Uiso 1 1 calc R
C6 C 1.1348(4) 0.5877(4) 0.92657(19) 0.0213(11) Uani 1 1 d .
H14 H 1.0706 0.5897 0.8994 0.026 Uiso 1 1 calc R
C13 C 0.6783(4) 0.9285(4) 1.0717(2) 0.0205(11) Uani 1 1 d .
C3 C 1.3255(4) 0.5817(4) 1.0037(2) 0.0259(12) Uani 1 1 d .
H17 H 1.3916 0.5800 1.0295 0.031 Uiso 1 1 calc R
C18 C 0.5719(4) 0.9084(4) 1.0484(2) 0.0257(12) Uani 1 1 d .
H2 H 0.5524 0.8966 1.0101 0.031 Uiso 1 1 calc R
C15 C 0.6263(5) 0.9414(5) 1.1602(2) 0.0431(16) Uani 1 1 d .
H5 H 0.6453 0.9531 1.1985 0.052 Uiso 1 1 calc R
C11 C 0.9758(4) 0.6214(4) 1.1995(2) 0.0280(12) Uani 1 1 d .
H12 H 0.9288 0.6083 1.2245 0.034 Uiso 1 1 calc R
C5 C 1.1969(4) 0.4902(4) 0.9338(2) 0.0244(12) Uani 1 1 d .
H15 H 1.1745 0.4251 0.9126 0.029 Uiso 1 1 calc R
C17 C 0.4924(4) 0.9052(4) 1.0805(3) 0.0369(14) Uani 1 1 d .
H3 H 0.4190 0.8919 1.0640 0.044 Uiso 1 1 calc R
O11 O 1.0337(2) 1.0450(2) 1.05783(12) 0.0147(7) Uani 1 1 d .
C28 C 0.5700(4) 0.6812(4) 0.8017(2) 0.0293(13) Uani 1 1 d .
H27 H 0.5700 0.6344 0.7709 0.035 Uiso 1 1 calc R
C19 C 1.0086(4) 0.8713(4) 0.76339(19) 0.0188(11) Uani 1 1 d .
C27 C 0.4737(4) 0.6989(4) 0.8208(2) 0.0295(13) Uani 1 1 d .
C29 C 0.6645(4) 0.7312(4) 0.8274(2) 0.0241(12) Uani 1 1 d .
H26 H 0.7289 0.7168 0.8139 0.029 Uiso 1 1 calc R
C32 C 1.2514(4) 0.9146(4) 1.1705(2) 0.0263(12) Uani 1 1 d .
H25A H 1.1991 0.8998 1.1942 0.040 Uiso 1 1 calc R
H25B H 1.2990 0.9767 1.1857 0.040 Uiso 1 1 calc R
H25C H 1.2949 0.8471 1.1682 0.040 Uiso 1 1 calc R
C25 C 0.5780(4) 0.8138(5) 0.8895(2) 0.0349(13) Uani 1 1 d .
H30 H 0.5804 0.8594 0.9210 0.042 Uiso 1 1 calc R
C20 C 0.9231(4) 0.8759(4) 0.7184(2) 0.0297(13) Uani 1 1 d .
H22 H 0.8507 0.8848 0.7238 0.036 Uiso 1 1 calc R
C24 C 1.1125(4) 0.8551(4) 0.7551(2) 0.0308(13) Uani 1 1 d .
H20 H 1.1707 0.8514 0.7855 0.037 Uiso 1 1 calc R
C26 C 0.4806(5) 0.7664(5) 0.8660(2) 0.0434(16) Uani 1 1 d .
H29 H 0.4179 0.7803 0.8811 0.052 Uiso 1 1 calc R
C16 C 0.5203(5) 0.9214(5) 1.1360(3) 0.0457(16) Uani 1 1 d .
H31 H 0.4660 0.9188 1.1578 0.055 Uiso 1 1 calc R
C12 C 0.9763(4) 0.7243(4) 1.1738(2) 0.0243(12) Uani 1 1 d .
H23 H 0.9292 0.7822 1.1812 0.029 Uiso 1 1 calc R
C8 C 1.1126(4) 0.6569(4) 1.1264(2) 0.0253(12) Uani 1 1 d .
H24 H 1.1591 0.6682 1.1010 0.030 Uiso 1 1 calc R
C23 C 1.1328(5) 0.8443(5) 0.7025(2) 0.0417(15) Uani 1 1 d .
H36 H 1.2045 0.8321 0.6968 0.050 Uiso 1 1 calc R
C21 C 0.9442(5) 0.8674(5) 0.6666(2) 0.0392(15) Uani 1 1 d .
H37 H 0.8864 0.8726 0.6360 0.047 Uiso 1 1 calc R
C22 C 1.0483(5) 0.8513(5) 0.6585(2) 0.0408(16) Uani 1 1 d .
H38 H 1.0619 0.8451 0.6224 0.049 Uiso 1 1 calc R
C35 C 0.8949(4) 0.6598(4) 0.97077(19) 0.0202(11) Uani 1 1 d .
H35A H 0.9529 0.6037 0.9784 0.030 Uiso 1 1 calc R
H35B H 0.8271 0.6230 0.9538 0.030 Uiso 1 1 calc R
H35C H 0.8858 0.6957 1.0050 0.030 Uiso 1 1 calc R
C50 C 0.3671(4) 0.6507(5) 0.7909(2) 0.0362(14) Uani 1 1 d .
H50A H 0.3326 0.7060 0.7633 0.043 Uiso 1 1 calc R
H50B H 0.3822 0.5821 0.7712 0.043 Uiso 1 1 calc R
C51 C 0.2879(5) 0.6214(5) 0.8274(3) 0.0507(17) Uani 1 1 d .
H51A H 0.3237 0.5734 0.8574 0.076 Uiso 1 1 calc R
H51B H 0.2259 0.5813 0.8061 0.076 Uiso 1 1 calc R
H51C H 0.2627 0.6905 0.8423 0.076 Uiso 1 1 calc R

loop_
_atom_site_aniso_label
_atom_site_aniso_U_11
_atom_site_aniso_U_22
_atom_site_aniso_U_33
_atom_site_aniso_U_23
_atom_site_aniso_U_13
_atom_site_aniso_U_12
P1 0.0207(7) 0.0146(6) 0.0155(6) -0.0002(5) 0.0046(5) 0.0003(6)
Sb1 0.01686(18) 0.01274(16) 0.01480(16) 0.00122(13) 0.00456(13) 0.00076(14)
Sb2 0.01704(18) 0.01226(16) 0.01556(16) 0.00073(13) 0.00556(13) 0.00064(14)
Co3 0.0164(4) 0.0163(3) 0.0179(3) 0.0003(3) 0.0039(3) -0.0008(3)
P2 0.0146(7) 0.0146(6) 0.0182(6) 0.0012(5) 0.0053(5) -0.0002(5)
Cl2 0.0464(9) 0.0173(6) 0.0254(7) 0.0058(5) -0.0011(6) -0.0043(6)
Cl1 0.0381(9) 0.0242(7) 0.0453(8) 0.0087(6) 0.0189(7) 0.0153(6)
O4 0.0169(18) 0.0135(15) 0.0134(16) 0.0018(13) 0.0053(13) 0.0043(14)
O9 0.0156(18) 0.0187(17) 0.0155(16) 0.0020(14) 0.0006(14) 0.0007(14)
O10 0.0193(18) 0.0154(16) 0.0151(16) 0.0008(13) 0.0048(14) 0.0015(14)
O7 0.0143(17) 0.0178(17) 0.0201(17) -0.0038(14) 0.0034(14) -0.0037(14)
O2 0.0221(18) 0.0157(17) 0.0134(16) -0.0016(14) 0.0053(14) 0.0005(14)
O5 0.0180(18) 0.0183(17) 0.0161(16) 0.0001(14) 0.0069(14) -0.0036(14)
O3 0.0113(17) 0.0178(17) 0.0207(17) -0.0005(14) 0.0054(14) -0.0010(13)
O6 0.0164(18) 0.0125(16) 0.0185(16) 0.0019(13) 0.0023(14) -0.0027(14)
N1 0.021(2) 0.019(2) 0.023(2) 0.0022(18) 0.0044(19) 0.0006(18)
C10 0.031(3) 0.015(3) 0.020(3) 0.000(2) -0.002(2) -0.012(2)
O8 0.0223(19) 0.0179(17) 0.0187(18) -0.0004(14) 0.0037(15) -0.0032(14)
C9 0.038(3) 0.014(3) 0.027(3) -0.001(2) 0.004(3) 0.007(2)
C1 0.018(3) 0.015(2) 0.016(2) 0.000(2) 0.009(2) -0.003(2)
C7 0.019(3) 0.014(2) 0.013(2) -0.0007(19) -0.001(2) -0.001(2)
C4 0.016(3) 0.015(3) 0.033(3) 0.007(2) 0.012(2) 0.005(2)
C14 0.027(3) 0.033(3) 0.034(3) 0.000(3) 0.012(3) 0.000(2)
C2 0.018(3) 0.019(3) 0.035(3) -0.005(2) 0.005(2) 0.000(2)
C6 0.025(3) 0.023(3) 0.016(2) 0.000(2) 0.002(2) 0.001(2)
C13 0.021(3) 0.013(2) 0.030(3) 0.002(2) 0.010(2) 0.002(2)
C3 0.017(3) 0.029(3) 0.030(3) 0.006(2) 0.002(2) 0.003(2)
C18 0.033(3) 0.013(3) 0.033(3) 0.005(2) 0.010(3) 0.004(2)
C15 0.054(4) 0.046(4) 0.036(3) -0.001(3) 0.027(3) 0.008(3)
C11 0.032(3) 0.028(3) 0.028(3) 0.001(2) 0.014(2) -0.003(2)
C5 0.037(3) 0.015(3) 0.023(3) -0.007(2) 0.010(3) 0.000(2)
C17 0.026(3) 0.031(3) 0.056(4) 0.006(3) 0.013(3) 0.000(3)
O11 0.0138(17) 0.0099(16) 0.0209(17) 0.0030(14) 0.0043(14) 0.0004(13)
C28 0.029(3) 0.027(3) 0.034(3) -0.011(2) 0.012(3) -0.003(3)
C19 0.026(3) 0.016(2) 0.016(2) 0.001(2) 0.008(2) -0.006(2)
C27 0.025(3) 0.037(3) 0.028(3) -0.001(3) 0.009(3) -0.005(2)
C29 0.015(3) 0.026(3) 0.031(3) -0.010(2) 0.004(2) -0.002(2)
C32 0.029(3) 0.024(3) 0.026(3) 0.005(2) 0.004(2) 0.003(2)
C25 0.031(3) 0.043(3) 0.032(3) -0.011(3) 0.009(3) -0.005(3)
C20 0.035(3) 0.033(3) 0.022(3) 0.002(2) 0.007(2) -0.003(3)
C24 0.033(3) 0.031(3) 0.030(3) -0.007(2) 0.009(3) -0.001(2)
C26 0.029(3) 0.060(4) 0.046(4) -0.019(3) 0.017(3) -0.014(3)
C16 0.036(4) 0.052(4) 0.057(4) 0.005(3) 0.030(3) -0.001(3)
C12 0.030(3) 0.014(3) 0.030(3) 0.000(2) 0.008(2) 0.003(2)
C8 0.030(3) 0.027(3) 0.022(3) 0.001(2) 0.013(2) -0.004(2)
C23 0.045(4) 0.048(4) 0.039(4) -0.009(3) 0.026(3) -0.005(3)
C21 0.049(4) 0.051(4) 0.016(3) -0.004(3) 0.002(3) -0.009(3)
C22 0.059(4) 0.050(4) 0.018(3) -0.007(3) 0.018(3) -0.015(3)
C35 0.023(3) 0.015(3) 0.025(3) 0.000(2) 0.008(2) -0.003(2)
C50 0.031(3) 0.041(3) 0.037(3) -0.009(3) 0.007(3) -0.017(3)
C51 0.041(4) 0.063(4) 0.048(4) -0.007(3) 0.010(3) -0.023(3)

loop_
_atom_type_symbol
_atom_type_description
_atom_type_scat_dispersion_real
_atom_type_scat_dispersion_imag
_atom_type_scat_source
C C 0.0033 0.0016 'International Tables Vol C Tables 4.2.6.8 and 6.1.1.4'
H H 0.0000 0.0000 'International Tables Vol C Tables 4.2.6.8 and 6.1.1.4'
N N 0.0061 0.0033 'International Tables Vol C Tables 4.2.6.8 and 6.1.1.4'
O O 0.0106 0.0060 'International Tables Vol C Tables 4.2.6.8 and 6.1.1.4'
P P 0.1023 0.0942 'International Tables Vol C Tables 4.2.6.8 and 6.1.1.4'
Cl Cl 0.1484 0.1585 'International Tables Vol C Tables 4.2.6.8 and 6.1.1.4'
Co Co 0.3494 0.9721 'International Tables Vol C Tables 4.2.6.8 and 6.1.1.4'
Sb Sb -0.5866 1.5461 'International Tables Vol C Tables 4.2.6.8 and 6.1.1.4'

loop_
_geom_angle_atom_site_label_1
_geom_angle_atom_site_label_2
_geom_angle_atom_site_label_3
_geom_angle
_geom_angle_site_symmetry_1
_geom_angle_site_symmetry_3
O8 P1 O2 113.25(17) . .
O8 P1 O10 112.76(17) . 3_777
O2 P1 O10 108.45(17) . 3_777
O8 P1 C19 110.9(2) . .
O2 P1 C19 107.1(2) . .
O10 P1 C19 103.86(18) 3_777 .
O4 Sb1 O11 94.35(12) . .
O4 Sb1 O6 92.19(12) . .
O11 Sb1 O6 90.24(12) . .
O4 Sb1 O9 92.06(12) . .
O11 Sb1 O9 80.55(12) . .
O6 Sb1 O9 170.12(11) . .
O4 Sb1 O10 178.18(12) . .
O11 Sb1 O10 87.18(11) . .
O6 Sb1 O10 86.83(11) . .
O9 Sb1 O10 89.14(12) . .
O4 Sb1 C7 90.59(14) . .
O11 Sb1 C7 174.99(14) . .
O6 Sb1 C7 90.38(15) . .
O9 Sb1 C7 98.49(15) . .
O10 Sb1 C7 87.89(14) . .
O4 Sb2 O11 94.58(11) . 3_777
O4 Sb2 O3 91.08(12) . .
O11 Sb2 O3 90.28(12) 3_777 .
O4 Sb2 O5 94.92(12) . .
O11 Sb2 O5 80.29(12) 3_777 .
O3 Sb2 O5 169.18(12) . .
O4 Sb2 O2 177.21(12) . .
O11 Sb2 O2 87.51(11) 3_777 .
O3 Sb2 O2 87.07(12) . .
O5 Sb2 O2 87.23(12) . .
O4 Sb2 C1 89.73(14) . .
O11 Sb2 C1 174.98(15) 3_777 .
O3 Sb2 C1 92.21(14) . .
O5 Sb2 C1 96.80(15) . .
O2 Sb2 C1 88.26(14) . .
O7 Co3 N1 89.21(13) . .
O7 Co3 O8 175.66(12) . .
N1 Co3 O8 87.26(13) . .
O7 Co3 O11 93.97(11) . 3_777
N1 Co3 O11 176.08(13) . 3_777
O8 Co3 O11 89.65(11) . 3_777
O7 Co3 O5 99.39(11) . .
N1 Co3 O5 103.68(13) . .
O8 Co3 O5 83.92(11) . .
O11 Co3 O5 73.57(11) 3_777 .
O7 Co3 O9 96.33(11) . 3_777
N1 Co3 O9 108.90(13) . 3_777
O8 Co3 O9 82.43(11) . 3_777
O11 Co3 O9 73.04(11) 3_777 3_777
O5 Co3 O9 143.85(11) . 3_777
O7 P2 O6 112.93(17) . .
O7 P2 O3 112.96(17) . 3_777
O6 P2 O3 110.84(17) . 3_777
O7 P2 C13 111.9(2) . .
O6 P2 C13 104.4(2) . .
O3 P2 C13 102.98(18) 3_777 .
Sb1 O4 Sb2 144.68(16) . .
C32 O9 Sb1 119.8(3) . .
C32 O9 Co3 119.4(3) . 3_777
Sb1 O9 Co3 100.99(12) . 3_777
P1 O10 Sb1 121.65(16) 3_777 .
P2 O7 Co3 139.62(18) . .
P1 O2 Sb2 122.46(17) . .
C35 O5 Sb2 119.7(3) . .
C35 O5 Co3 120.1(2) . .
Sb2 O5 Co3 101.51(12) . .
P2 O3 Sb2 138.60(18) 3_777 .
P2 O6 Sb1 138.75(17) . .
C29 N1 C25 116.6(4) . .
C29 N1 Co3 122.5(3) . .
C25 N1 Co3 120.9(3) . .
C9 C10 C11 121.4(4) . .
C9 C10 Cl2 119.5(4) . .
C11 C10 Cl2 119.0(4) . .
P1 O8 Co3 117.89(18) . .
C10 C9 C8 119.7(5) . .
C10 C9 H8 120.1 . .
C8 C9 H8 120.1 . .
C6 C1 C2 118.6(4) . .
C6 C1 Sb2 121.7(3) . .
C2 C1 Sb2 119.6(3) . .
C12 C7 C8 118.5(4) . .
C12 C7 Sb1 121.5(3) . .
C8 C7 Sb1 119.9(3) . .
C3 C4 C5 122.2(4) . .
C3 C4 Cl1 119.2(4) . .
C5 C4 Cl1 118.6(4) . .
C15 C14 C13 121.1(5) . .
C15 C14 H4 119.4 . .
C13 C14 H4 119.5 . .
C3 C2 C1 121.0(5) . .
C3 C2 H18 119.5 . .
C1 C2 H18 119.5 . .
C1 C6 C5 120.9(5) . .
C1 C6 H14 119.5 . .
C5 C6 H14 119.5 . .
C18 C13 C14 118.4(4) . .
C18 C13 P2 123.7(4) . .
C14 C13 P2 117.8(4) . .
C4 C3 C2 118.5(5) . .
C4 C3 H17 120.8 . .
C2 C3 H17 120.8 . .
C13 C18 C17 120.6(5) . .
C13 C18 H2 119.7 . .
C17 C18 H2 119.7 . .
C16 C15 C14 119.6(5) . .
C16 C15 H5 120.2 . .
C14 C15 H5 120.2 . .
C12 C11 C10 119.0(4) . .
C12 C11 H12 120.5 . .
C10 C11 H12 120.5 . .
C4 C5 C6 118.8(4) . .
C4 C5 H15 120.6 . .
C6 C5 H15 120.6 . .
C16 C17 C18 120.0(5) . .
C16 C17 H3 120.0 . .
C18 C17 H3 120.0 . .
Sb1 O11 Sb2 137.42(15) . 3_777
Sb1 O11 Co3 103.74(13) . 3_777
Sb2 O11 Co3 103.05(12) 3_777 3_777
C29 C28 C27 120.4(5) . .
C29 C28 H27 119.8 . .
C27 C28 H27 119.8 . .
C24 C19 C20 119.5(5) . .
C24 C19 P1 121.8(4) . .
C20 C19 P1 118.5(4) . .
C26 C27 C28 116.3(5) . .
C26 C27 C50 122.3(5) . .
C28 C27 C50 121.3(5) . .
N1 C29 C28 122.9(4) . .
N1 C29 H26 118.5 . .
C28 C29 H26 118.5 . .
O9 C32 H25A 109.5 . .
O9 C32 H25B 109.5 . .
H25A C32 H25B 109.5 . .
O9 C32 H25C 109.5 . .
H25A C32 H25C 109.5 . .
H25B C32 H25C 109.5 . .
N1 C25 C26 123.6(5) . .
N1 C25 H30 118.2 . .
C26 C25 H30 118.2 . .
C21 C20 C19 119.7(5) . .
C21 C20 H22 120.2 . .
C19 C20 H22 120.2 . .
C19 C24 C23 120.4(5) . .
C19 C24 H20 119.8 . .
C23 C24 H20 119.8 . .
C27 C26 C25 120.1(5) . .
C27 C26 H29 120.0 . .
C25 C26 H29 120.0 . .
C17 C16 C15 120.3(5) . .
C17 C16 H31 119.8 . .
C15 C16 H31 119.8 . .
C11 C12 C7 120.7(4) . .
C11 C12 H23 119.6 . .
C7 C12 H23 119.6 . .
C9 C8 C7 120.7(4) . .
C9 C8 H24 119.7 . .
C7 C8 H24 119.7 . .
C22 C23 C24 119.5(5) . .
C22 C23 H36 120.2 . .
C24 C23 H36 120.2 . .
C20 C21 C22 120.6(5) . .
C20 C21 H37 119.7 . .
C22 C21 H37 119.7 . .
C21 C22 C23 120.3(5) . .
C21 C22 H38 119.9 . .
C23 C22 H38 119.9 . .
O5 C35 H35A 109.5 . .
O5 C35 H35B 109.5 . .
H35A C35 H35B 109.5 . .
O5 C35 H35C 109.5 . .
H35A C35 H35C 109.5 . .
H35B C35 H35C 109.5 . .
C51 C50 C27 114.5(5) . .
C51 C50 H50A 108.6 . .
C27 C50 H50A 108.6 . .
C51 C50 H50B 108.6 . .
C27 C50 H50B 108.6 . .
H50A C50 H50B 107.6 . .
C50 C51 H51A 109.5 . .
C50 C51 H51B 109.5 . .
H51A C51 H51B 109.5 . .
C50 C51 H51C 109.5 . .
H51A C51 H51C 109.5 . .
H51B C51 H51C 109.5 . .

loop_
_geom_bond_atom_site_label_1
_geom_bond_atom_site_label_2
_geom_bond_distance
_geom_bond_site_symmetry_2
P1 O8 1.491(3) .
P1 O2 1.544(3) .
P1 O10 1.563(3) 3_777
P1 C19 1.792(4) .
Sb1 O4 1.910(3) .
Sb1 O11 1.967(3) .
Sb1 O6 2.008(3) .
Sb1 O9 2.017(3) .
Sb1 O10 2.066(3) .
Sb1 C7 2.117(4) .
Sb2 O4 1.928(3) .
Sb2 O11 1.977(3) 3_777
Sb2 O3 2.005(3) .
Sb2 O5 2.018(3) .
Sb2 O2 2.056(3) .
Sb2 C1 2.103(4) .
Co3 O7 2.041(3) .
Co3 N1 2.096(4) .
Co3 O8 2.112(3) .
Co3 O11 2.149(3) 3_777
Co3 O5 2.153(3) .
Co3 O9 2.180(3) 3_777
P2 O7 1.497(3) .
P2 O6 1.542(3) .
P2 O3 1.544(3) 3_777
P2 C13 1.780(5) .
Cl2 C10 1.748(5) .
Cl1 C4 1.748(4) .
O9 C32 1.418(5) .
O9 Co3 2.180(3) 3_777
O10 P1 1.563(3) 3_777
O5 C35 1.437(5) .
O3 P2 1.544(3) 3_777
N1 C29 1.337(6) .
N1 C25 1.340(6) .
C10 C9 1.359(6) .
C10 C11 1.386(6) .
C9 C8 1.381(6) .
C9 H8 0.9500 .
C1 C6 1.381(6) .
C1 C2 1.397(6) .
C7 C12 1.394(6) .
C7 C8 1.396(6) .
C4 C3 1.367(6) .
C4 C5 1.376(7) .
C14 C15 1.377(7) .
C14 C13 1.402(7) .
C14 H4 0.9500 .
C2 C3 1.391(6) .
C2 H18 0.9500 .
C6 C5 1.391(6) .
C6 H14 0.9500 .
C13 C18 1.375(7) .
C3 H17 0.9500 .
C18 C17 1.395(7) .
C18 H2 0.9500 .
C15 C16 1.376(8) .
C15 H5 0.9500 .
C11 C12 1.382(6) .
C11 H12 0.9500 .
C5 H15 0.9500 .
C17 C16 1.374(8) .
C17 H3 0.9500 .
O11 Sb2 1.977(3) 3_777
O11 Co3 2.149(3) 3_777
C28 C29 1.373(7) .
C28 C27 1.397(6) .
C28 H27 0.9500 .
C19 C24 1.374(7) .
C19 C20 1.400(7) .
C27 C26 1.375(7) .
C27 C50 1.517(7) .
C29 H26 0.9500 .
C32 H25A 0.9800 .
C32 H25B 0.9800 .
C32 H25C 0.9800 .
C25 C26 1.375(7) .
C25 H30 0.9500 .
C20 C21 1.370(7) .
C20 H22 0.9500 .
C24 C23 1.390(7) .
C24 H20 0.9500 .
C26 H29 0.9500 .
C16 H31 0.9500 .
C12 H23 0.9500 .
C8 H24 0.9500 .
C23 C22 1.377(8) .
C23 H36 0.9500 .
C21 C22 1.376(8) .
C21 H37 0.9500 .
C22 H38 0.9500 .
C35 H35A 0.9800 .
C35 H35B 0.9800 .
C35 H35C 0.9800 .
C50 C51 1.511(7) .
C50 H50A 0.9900 .
C50 H50B 0.9900 .
C51 H51A 0.9800 .
C51 H51B 0.9800 .
C51 H51C 0.9800 .

loop_
_geom_torsion_atom_site_label_1
_geom_torsion_atom_site_label_2
_geom_torsion_atom_site_label_3
_geom_torsion_atom_site_label_4
_geom_torsion
_geom_torsion_site_symmetry_1
_geom_torsion_site_symmetry_4
O11 Sb1 O4 Sb2 -21.3(3) . .
O6 Sb1 O4 Sb2 69.1(3) . .
O9 Sb1 O4 Sb2 -102.0(3) . .
O10 Sb1 O4 Sb2 126(4) . .
C7 Sb1 O4 Sb2 159.5(3) . .
O11 Sb2 O4 Sb1 -12.9(3) 3_777 .
O3 Sb2 O4 Sb1 77.5(3) . .
O5 Sb2 O4 Sb1 -93.5(3) . .
O2 Sb2 O4 Sb1 126(2) . .
C1 Sb2 O4 Sb1 169.7(3) . .
O4 Sb1 O9 C32 -122.5(3) . .
O11 Sb1 O9 C32 143.4(3) . .
O6 Sb1 O9 C32 122.1(7) . .
O10 Sb1 O9 C32 56.2(3) . .
C7 Sb1 O9 C32 -31.6(3) . .
O4 Sb1 O9 Co3 104.12(12) . 3_777
O11 Sb1 O9 Co3 10.05(12) . 3_777
O6 Sb1 O9 Co3 -11.3(7) . 3_777
O10 Sb1 O9 Co3 -77.24(12) . 3_777
C7 Sb1 O9 Co3 -164.98(14) . 3_777
O4 Sb1 O10 P1 -168(4) . 3_777
O11 Sb1 O10 P1 -20.5(2) . 3_777
O6 Sb1 O10 P1 -110.9(2) . 3_777
O9 Sb1 O10 P1 60.1(2) . 3_777
C7 Sb1 O10 P1 158.6(2) . 3_777
O6 P2 O7 Co3 -59.3(3) . .
O3 P2 O7 Co3 67.5(3) 3_777 .
C13 P2 O7 Co3 -176.9(3) . .
N1 Co3 O7 P2 173.8(3) . .
O8 Co3 O7 P2 -150.5(14) . .
O11 Co3 O7 P2 -3.9(3) 3_777 .
O5 Co3 O7 P2 70.1(3) . .
O9 Co3 O7 P2 -77.3(3) 3_777 .
O8 P1 O2 Sb2 -54.9(2) . .
O10 P1 O2 Sb2 71.0(2) 3_777 .
C19 P1 O2 Sb2 -177.5(2) . .
O4 Sb2 O2 P1 -156(2) . .
O11 Sb2 O2 P1 -17.2(2) 3_777 .
O3 Sb2 O2 P1 -107.6(2) . .
O5 Sb2 O2 P1 63.2(2) . .
C1 Sb2 O2 P1 160.1(2) . .
O4 Sb2 O5 C35 -31.2(3) . .
O11 Sb2 O5 C35 -125.1(3) 3_777 .
O3 Sb2 O5 C35 -154.7(5) . .
O2 Sb2 O5 C35 147.0(3) . .
C1 Sb2 O5 C35 59.1(3) . .
O4 Sb2 O5 Co3 103.64(12) . .
O11 Sb2 O5 Co3 9.82(11) 3_777 .
O3 Sb2 O5 Co3 -19.8(7) . .
O2 Sb2 O5 Co3 -78.12(12) . .
C1 Sb2 O5 Co3 -166.04(14) . .
O7 Co3 O5 C35 34.0(3) . .
N1 Co3 O5 C35 -57.5(3) . .
O8 Co3 O5 C35 -143.2(3) . .
O11 Co3 O5 C35 125.4(3) 3_777 .
O9 Co3 O5 C35 148.5(3) 3_777 .
O7 Co3 O5 Sb2 -100.68(12) . .
N1 Co3 O5 Sb2 167.83(13) . .
O8 Co3 O5 Sb2 82.15(13) . .
O11 Co3 O5 Sb2 -9.29(11) 3_777 .
O9 Co3 O5 Sb2 13.9(2) 3_777 .
O4 Sb2 O3 P2 -90.3(3) . 3_777
O11 Sb2 O3 P2 4.3(3) 3_777 3_777
O5 Sb2 O3 P2 33.4(8) . 3_777
O2 Sb2 O3 P2 91.8(3) . 3_777
C1 Sb2 O3 P2 179.9(3) . 3_777
O7 P2 O6 Sb1 103.3(3) . .
O3 P2 O6 Sb1 -24.6(3) 3_777 .
C13 P2 O6 Sb1 -134.8(3) . .
O4 Sb1 O6 P2 -95.1(3) . .
O11 Sb1 O6 P2 -0.7(3) . .
O9 Sb1 O6 P2 20.4(9) . .
O10 Sb1 O6 P2 86.5(3) . .
C7 Sb1 O6 P2 174.3(3) . .
O7 Co3 N1 C29 -160.0(4) . .
O8 Co3 N1 C29 22.5(4) . .
O11 Co3 N1 C29 -16(2) 3_777 .
O5 Co3 N1 C29 -60.6(4) . .
O9 Co3 N1 C29 103.5(4) 3_777 .
O7 Co3 N1 C25 19.9(4) . .
O8 Co3 N1 C25 -157.6(4) . .
O11 Co3 N1 C25 164.3(17) 3_777 .
O5 Co3 N1 C25 119.3(4) . .
O9 Co3 N1 C25 -76.6(4) 3_777 .
O2 P1 O8 Co3 60.2(2) . .
O10 P1 O8 Co3 -63.4(2) 3_777 .
C19 P1 O8 Co3 -179.43(19) . .
O7 Co3 O8 P1 149.0(14) . .
N1 Co3 O8 P1 -175.2(2) . .
O11 Co3 O8 P1 2.34(19) 3_777 .
O5 Co3 O8 P1 -71.17(19) . .
O9 Co3 O8 P1 75.27(19) 3_777 .
C11 C10 C9 C8 0.3(8) . .
Cl2 C10 C9 C8 177.1(4) . .
O4 Sb2 C1 C6 126.1(3) . .
O11 Sb2 C1 C6 -23.1(18) 3_777 .
O3 Sb2 C1 C6 -142.8(3) . .
O5 Sb2 C1 C6 31.2(4) . .
O2 Sb2 C1 C6 -55.8(3) . .
O4 Sb2 C1 C2 -49.7(3) . .
O11 Sb2 C1 C2 161.1(14) 3_777 .
O3 Sb2 C1 C2 41.4(3) . .
O5 Sb2 C1 C2 -144.6(3) . .
O2 Sb2 C1 C2 128.4(3) . .
O4 Sb1 C7 C12 -144.8(4) . .
O11 Sb1 C7 C12 44.5(19) . .
O6 Sb1 C7 C12 -52.6(4) . .
O9 Sb1 C7 C12 123.0(4) . .
O10 Sb1 C7 C12 34.2(4) . .
O4 Sb1 C7 C8 29.6(4) . .
O11 Sb1 C7 C8 -141.1(15) . .
O6 Sb1 C7 C8 121.8(4) . .
O9 Sb1 C7 C8 -62.6(4) . .
O10 Sb1 C7 C8 -151.4(4) . .
C6 C1 C2 C3 0.2(7) . .
Sb2 C1 C2 C3 176.1(3) . .
C2 C1 C6 C5 1.5(6) . .
Sb2 C1 C6 C5 -174.3(3) . .
C15 C14 C13 C18 -0.7(7) . .
C15 C14 C13 P2 175.6(4) . .
O7 P2 C13 C18 -15.5(4) . .
O6 P2 C13 C18 -138.0(4) . .
O3 P2 C13 C18 106.1(4) 3_777 .
O7 P2 C13 C14 168.3(4) . .
O6 P2 C13 C14 45.8(4) . .
O3 P2 C13 C14 -70.1(4) 3_777 .
C5 C4 C3 C2 1.2(7) . .
Cl1 C4 C3 C2 -177.7(3) . .
C1 C2 C3 C4 -1.6(7) . .
C14 C13 C18 C17 0.7(7) . .
P2 C13 C18 C17 -175.5(4) . .
C13 C14 C15 C16 0.6(8) . .
C9 C10 C11 C12 -0.6(8) . .
Cl2 C10 C11 C12 -177.3(4) . .
C3 C4 C5 C6 0.5(7) . .
Cl1 C4 C5 C6 179.4(3) . .
C1 C6 C5 C4 -1.9(7) . .
C13 C18 C17 C16 -0.5(8) . .
O4 Sb1 O11 Sb2 130.8(2) . 3_777
O6 Sb1 O11 Sb2 38.6(2) . 3_777
O9 Sb1 O11 Sb2 -137.9(2) . 3_777
O10 Sb1 O11 Sb2 -48.3(2) . 3_777
C7 Sb1 O11 Sb2 -58.6(18) . 3_777
O4 Sb1 O11 Co3 -101.68(13) . 3_777
O6 Sb1 O11 Co3 166.11(13) . 3_777
O9 Sb1 O11 Co3 -10.30(12) . 3_777
O10 Sb1 O11 Co3 79.30(13) . 3_777
C7 Sb1 O11 Co3 69.0(17) . 3_777
O8 P1 C19 C24 -154.7(4) . .
O2 P1 C19 C24 -30.7(4) . .
O10 P1 C19 C24 83.9(4) 3_777 .
O8 P1 C19 C20 28.7(4) . .
O2 P1 C19 C20 152.7(4) . .
O10 P1 C19 C20 -92.7(4) 3_777 .
C29 C28 C27 C26 -0.9(8) . .
C29 C28 C27 C50 176.0(5) . .
C25 N1 C29 C28 2.6(7) . .
Co3 N1 C29 C28 -177.5(4) . .
C27 C28 C29 N1 -0.9(8) . .
C29 N1 C25 C26 -2.4(8) . .
Co3 N1 C25 C26 177.7(4) . .
C24 C19 C20 C21 -1.8(7) . .
P1 C19 C20 C21 174.9(4) . .
C20 C19 C24 C23 0.5(7) . .
P1 C19 C24 C23 -176.0(4) . .
C28 C27 C26 C25 1.0(8) . .
C50 C27 C26 C25 -175.8(5) . .
N1 C25 C26 C27 0.7(9) . .
C18 C17 C16 C15 0.4(9) . .
C14 C15 C16 C17 -0.4(9) . .
C10 C11 C12 C7 -0.1(7) . .
C8 C7 C12 C11 1.0(7) . .
Sb1 C7 C12 C11 175.5(4) . .
C10 C9 C8 C7 0.6(8) . .
C12 C7 C8 C9 -1.2(7) . .
Sb1 C7 C8 C9 -175.8(4) . .
C19 C24 C23 C22 0.9(8) . .
C19 C20 C21 C22 1.8(8) . .
C20 C21 C22 C23 -0.4(9) . .
C24 C23 C22 C21 -0.9(8) . .
C26 C27 C50 C51 -34.3(8) . .
C28 C27 C50 C51 149.0(5) . .
